data_2212302
loop_
_publ_author_name
'Deng, Zhao-Peng'
'Gao, Shan'
'Chen, Peng-Gang'

_publ_section_title
;
 Hexaaquacobalt(II) bis[2-(4-carboxyphenoxy)propionate] trihydrate
;
_journal_coeditor_code NG2186
_journal_issue 2
_journal_name_full 'Acta Crystallographica Section E'
_journal_page_first m296
_journal_page_last m298
_journal_paper_doi 10.1107/S1600536806055188
_journal_volume 63
_journal_year 2007
_chemical_formula_iupac '[Co (H2 O)6] (C10 H9 O5)2, 3H2 O'
_chemical_formula_moiety '2(C10 H9 O5 -), (Co H12 O6 2+), 3(H2 O)'
_chemical_formula_sum 'C20 H34 Co O19'
_chemical_formula_weight 637.40
_chemical_name_systematic
;
Bis[hexaaquacobalt(II)] tetrakis[2-(4-carboxyphenoxy)propionate]
hexahydrate
;
_space_group_IT_number 14
_symmetry_cell_setting monoclinic
_symmetry_space_group_name_Hall '-P 2yn'
_symmetry_space_group_name_H-M 'P 1 21/n 1'
_atom_sites_solution_hydrogens geom
_atom_sites_solution_primary direct
_atom_sites_solution_secondary difmap
_cell_angle_alpha 90.00
_cell_angle_beta 95.99(3)
_cell_angle_gamma 90.00
_cell_formula_units_Z 4
_cell_length_a 8.0171(16)
_cell_length_b 13.288(3)
_cell_length_c 27.352(6)
_cell_measurement_reflns_used 29826
_cell_measurement_temperature 295(2)
_cell_measurement_theta_max 27.44
_cell_measurement_theta_min 3.01
_cell_volume 2897.9(11)
_computing_cell_refinement RAPID-AUTO
_computing_data_collection 'RAPID-AUTO (Rigaku, 1998)'
_computing_data_reduction 'CrystalStructure (Rigaku/MSC, 2002)'
_computing_molecular_graphics 'ORTEPII (Johnson, 1976)'
_computing_publication_material SHELXL97
_computing_structure_refinement 'SHELXL97 (Sheldrick, 1997)'
_computing_structure_solution 'SHELXS97 (Sheldrick, 1997)'
_diffrn_ambient_temperature 295(2)
_diffrn_detector_area_resol_mean 10.000
_diffrn_measured_fraction_theta_full 0.997
_diffrn_measured_fraction_theta_max 0.997
_diffrn_measurement_device_type 'Rigaku R-AXIS RAPID'
_diffrn_measurement_method \w
_diffrn_radiation_monochromator graphite
_diffrn_radiation_source 'fine-focus sealed tube'
_diffrn_radiation_type MoK\a
_diffrn_radiation_wavelength 0.71073
_diffrn_reflns_av_R_equivalents 0.0309
_diffrn_reflns_av_sigmaI/netI 0.0186
_diffrn_reflns_limit_h_max 9
_diffrn_reflns_limit_h_min -10
_diffrn_reflns_limit_k_max 17
_diffrn_reflns_limit_k_min -17
_diffrn_reflns_limit_l_max 35
_diffrn_reflns_limit_l_min -35
_diffrn_reflns_number 45283
_diffrn_reflns_theta_full 27.46
_diffrn_reflns_theta_max 27.46
_diffrn_reflns_theta_min 3.00
_diffrn_standards_decay_% 0
_diffrn_standards_interval_count 0
_diffrn_standards_interval_time 0
_diffrn_standards_number 0
_exptl_absorpt_coefficient_mu 0.673
_exptl_absorpt_correction_T_max 0.8827
_exptl_absorpt_correction_T_min 0.7936
_exptl_absorpt_correction_type multi-scan
_exptl_absorpt_process_details '(ABSCOR; Higashi, 1995)'
_exptl_crystal_colour pink
_exptl_crystal_density_diffrn 1.461
_exptl_crystal_density_method 'not measured'
_exptl_crystal_description prism
_exptl_crystal_F_000 1332
_exptl_crystal_size_max 0.36
_exptl_crystal_size_mid 0.28
_exptl_crystal_size_min 0.19
_refine_diff_density_max 0.437
_refine_diff_density_min -0.376
_refine_ls_extinction_method none
_refine_ls_goodness_of_fit_ref 1.040
_refine_ls_hydrogen_treatment mixed
_refine_ls_matrix_type full
_refine_ls_number_parameters 424
_refine_ls_number_reflns 6615
_refine_ls_number_restraints 26
_refine_ls_restrained_S_all 1.041
_refine_ls_R_factor_all 0.0454
_refine_ls_R_factor_gt 0.0327
_refine_ls_shift/su_max 0.001
_refine_ls_shift/su_mean 0.000
_refine_ls_structure_factor_coef Fsqd
_refine_ls_weighting_details 'calc w=1/[\s^2^(Fo^2^)+(0.0551P)^2^+0.6509P] where P=(Fo^2^+2Fc^2^)/3'
_refine_ls_weighting_scheme calc
_refine_ls_wR_factor_gt 0.0917
_refine_ls_wR_factor_ref 0.0995
_reflns_number_gt 5127
_reflns_number_total 6615
_reflns_threshold_expression I>2\s(I)
_cod_data_source_file ng2186.cif
_cod_data_source_block I
_cod_depositor_comments
;
The following automatic conversions were performed:
'_symmetry_cell_setting' value 'Monoclinic' changed to 'monoclinic'
according to '/home/saulius/struct/CIF-dictionaries/cif_core.dic'
dictionary named 'cif_core.dic' version 2.4.1 from 2010-06-29.

Automatic conversion script
Id: cif_fix_enum 1527 2010-12-29 10:47:43Z saulius 

The following automatic conversions were performed:

'_symmetry_cell_setting' value 'Monoclinic' changed to 'monoclinic'
according to /home/saulius/struct/CIF-dictionaries/cif_core.dic
dictionary named 'cif_core.dic' version 2.4.1 from 2010-06-29.

Automatic conversion script
Id: cif_fix_values 1715 2011-07-08 13:25:40Z adriana 
;
_cod_original_cell_volume 2898.0(10)
_cod_original_sg_symbol_H-M 'P 21/n'
_cod_database_code 2212302
_cod_database_fobs_code 2212302

loop_
_symmetry_equiv_pos_as_xyz
'x, y, z'
'-x+1/2, y+1/2, -z+1/2'
'-x, -y, -z'
'x-1/2, -y-1/2, z-1/2'

loop_
_atom_site_type_symbol
_atom_site_label
_atom_site_fract_x
_atom_site_fract_y
_atom_site_fract_z
_atom_site_U_iso_or_equiv
_atom_site_adp_type
_atom_site_calc_flag
_atom_site_refinement_flags
_atom_site_occupancy
_atom_site_disorder_assembly
_atom_site_disorder_group
_atom_site_attached_hydrogens
Co Co1 0.5000 0.5000 0.5000 0.02788(9) Uani d S 1 . . 0
Co Co2 0.0000 0.0000 0.5000 0.03835(10) Uani d S 1 . . 0
O O1W 0.46947(15) 0.42061(9) 0.56441(4) 0.0389(3) Uani d D 1 . . 0
H H1W1 0.5631(16) 0.4146(15) 0.5814(7) 0.058 Uiso d D 1 . . 0
H H1W2 0.421(2) 0.3650(10) 0.5625(8) 0.058 Uiso d D 1 . . 0
O O2W 0.68712(17) 0.58142(11) 0.54118(4) 0.0480(3) Uani d D 1 . . 0
H H2W1 0.753(2) 0.6124(17) 0.5266(6) 0.072 Uiso d D 1 . . 0
H H2W2 0.694(3) 0.5882(18) 0.5710(3) 0.072 Uiso d D 1 . . 0
O O3W 0.30891(18) 0.59848(10) 0.51513(5) 0.0489(3) Uani d D 1 . . 0
H H3W1 0.258(3) 0.6190(16) 0.4894(5) 0.073 Uiso d D 1 . . 0
H H3W2 0.327(3) 0.6422(13) 0.5365(6) 0.073 Uiso d D 1 . . 0
O O4W 0.0126(3) -0.12481(12) 0.54528(6) 0.0777(5) Uani d D 1 . . 0
H H4W1 0.067(4) -0.123(2) 0.5726(6) 0.117 Uiso d D 1 . . 0
H H4W2 -0.021(4) -0.1811(12) 0.5368(10) 0.117 Uiso d D 1 . . 0
O O5W 0.25825(17) 0.01272(11) 0.51314(6) 0.0564(4) Uani d D 1 . . 0
H H5W1 0.312(3) -0.0412(10) 0.5133(10) 0.085 Uiso d D 1 . . 0
H H5W2 0.309(3) 0.0619(11) 0.5042(10) 0.085 Uiso d D 1 . . 0
O O6W -0.02801(16) 0.09698(10) 0.55941(5) 0.0455(3) Uani d D 1 . . 0
H H6W1 0.0582(19) 0.1052(16) 0.5789(7) 0.068 Uiso d D 1 . . 0
H H6W2 -0.088(2) 0.1471(12) 0.5561(8) 0.068 Uiso d D 1 . . 0
O O8W 0.0985(2) 0.24011(12) 0.91176(5) 0.0609(4) Uani d D 1 . . 0
H H8W1 0.016(2) 0.2162(19) 0.8953(8) 0.091 Uiso d D 1 . . 0
H H8W2 0.156(3) 0.2765(18) 0.8952(8) 0.091 Uiso d D 1 . . 0
O O9W 0.87189(16) 0.71247(10) 0.49215(4) 0.0418(3) Uani d D 1 . . 0
H H9W1 0.7971(19) 0.7430(16) 0.4735(6) 0.063 Uiso d D 1 . . 0
H H9W2 0.9460(19) 0.6929(16) 0.4747(6) 0.063 Uiso d D 1 . . 0
O O1 -0.19604(17) 0.02684(9) 0.80385(4) 0.0432(3) Uani d D 1 . . 0
H H100 -0.221(3) -0.0105(15) 0.8259(7) 0.065 Uiso d D 1 . . 0
O O2 -0.18372(18) 0.14195(9) 0.86315(4) 0.0485(3) Uani d . 1 . . 0
O O3 0.02470(14) 0.40917(8) 0.68850(4) 0.0325(2) Uani d . 1 . . 0
O O4 -0.12075(15) 0.32308(10) 0.56783(4) 0.0437(3) Uani d . 1 . . 0
O O5 -0.25448(13) 0.39864(9) 0.62510(4) 0.0358(3) Uani d . 1 . . 0
O O6 0.32756(19) 0.49657(9) 0.80957(5) 0.0457(3) Uani d D 1 . . 0
H H200 0.297(3) 0.5334(16) 0.8304(7) 0.069 Uiso d D 1 . . 0
O O7 0.28863(16) 0.37886(9) 0.86505(4) 0.0419(3) Uani d . 1 . . 0
O O8 0.51164(14) 0.11239(8) 0.69070(4) 0.0345(2) Uani d . 1 . . 0
O O9 0.38588(15) 0.21256(10) 0.57172(4) 0.0450(3) Uani d . 1 . . 0
O O10 0.23928(13) 0.13195(9) 0.62413(4) 0.0352(2) Uani d . 1 . . 0
C C1 -0.1707(2) 0.11835(12) 0.82046(6) 0.0324(3) Uani d . 1 . . 0
C C2 -0.12372(19) 0.19196(11) 0.78360(5) 0.0299(3) Uani d . 1 . . 0
C C3 -0.1190(2) 0.29426(12) 0.79559(5) 0.0344(3) Uani d . 1 . . 0
H H3 -0.1489 0.3150 0.8260 0.041 Uiso calc R 1 . . 0
C C4 -0.0708(2) 0.36449(12) 0.76302(5) 0.0332(3) Uani d . 1 . . 0
H H4 -0.0682 0.4324 0.7713 0.040 Uiso calc R 1 . . 0
C C5 -0.02582(18) 0.33347(11) 0.71751(5) 0.0279(3) Uani d . 1 . . 0
C C6 -0.0324(2) 0.23220(12) 0.70465(5) 0.0333(3) Uani d . 1 . . 0
H H6 -0.0043 0.2116 0.6741 0.040 Uiso calc R 1 . . 0
C C7 -0.0814(2) 0.16232(12) 0.73794(6) 0.0334(3) Uani d . 1 . . 0
H H7 -0.0859 0.0945 0.7295 0.040 Uiso calc R 1 . . 0
C C8 0.04443(19) 0.38881(12) 0.63805(5) 0.0317(3) Uani d . 1 . . 0
H H8 0.1212 0.3321 0.6355 0.038 Uiso calc R 1 . . 0
C C9 0.1186(3) 0.48452(15) 0.61865(7) 0.0486(5) Uani d . 1 . . 0
H H9A 0.0442 0.5399 0.6224 0.073 Uiso calc R 1 . . 0
H H9B 0.1332 0.4761 0.5845 0.073 Uiso calc R 1 . . 0
H H9C 0.2253 0.4979 0.6368 0.073 Uiso calc R 1 . . 0
C C10 -0.12394(19) 0.36765(11) 0.60823(5) 0.0300(3) Uani d . 1 . . 0
C C11 0.3269(2) 0.40249(12) 0.82428(6) 0.0327(3) Uani d . 1 . . 0
C C12 0.37600(19) 0.32920(12) 0.78785(5) 0.0308(3) Uani d . 1 . . 0
C C13 0.3772(2) 0.22688(12) 0.79911(6) 0.0370(4) Uani d . 1 . . 0
H H13 0.3476 0.2059 0.8295 0.044 Uiso calc R 1 . . 0
C C14 0.4215(2) 0.15685(12) 0.76599(6) 0.0361(4) Uani d . 1 . . 0
H H14 0.4217 0.0888 0.7739 0.043 Uiso calc R 1 . . 0
C C15 0.46627(19) 0.18808(11) 0.72048(5) 0.0300(3) Uani d . 1 . . 0
C C16 0.4655(2) 0.28963(12) 0.70848(6) 0.0348(3) Uani d . 1 . . 0
H H16 0.4951 0.3106 0.6781 0.042 Uiso calc R 1 . . 0
C C17 0.4199(2) 0.35953(12) 0.74239(6) 0.0341(3) Uani d . 1 . . 0
H H17 0.4187 0.4276 0.7345 0.041 Uiso calc R 1 . . 0
C C18 0.53868(19) 0.13535(12) 0.64105(5) 0.0320(3) Uani d . 1 . . 0
H H18 0.6190 0.1908 0.6404 0.038 Uiso calc R 1 . . 0
C C19 0.6112(3) 0.03980(15) 0.62085(7) 0.0487(5) Uani d . 1 . . 0
H H19A 0.7130 0.0221 0.6406 0.073 Uiso calc R 1 . . 0
H H19B 0.6347 0.0511 0.5876 0.073 Uiso calc R 1 . . 0
H H19C 0.5317 -0.0140 0.6216 0.073 Uiso calc R 1 . . 0
C C20 0.37440(19) 0.16239(11) 0.61034(5) 0.0296(3) Uani d . 1 . . 0
O O7W 0.4821(3) -0.14483(15) 0.51003(8) 0.0608(6) Uani d P 0.783(4) A 1 2
O O7W' 0.3770(12) -0.1610(6) 0.4981(3) 0.0608(6) Uani d P 0.217(4) A 2 2

loop_
_atom_site_aniso_label
_atom_site_aniso_U_11
_atom_site_aniso_U_22
_atom_site_aniso_U_33
_atom_site_aniso_U_12
_atom_site_aniso_U_13
_atom_site_aniso_U_23
Co1 0.03311(16) 0.02658(15) 0.02365(15) -0.00145(11) 0.00159(11) -0.00044(11)
Co2 0.04031(18) 0.03617(18) 0.03614(18) -0.00869(13) -0.00758(14) 0.00263(13)
O1W 0.0384(6) 0.0414(7) 0.0358(6) -0.0069(5) -0.0012(5) 0.0097(5)
O2W 0.0592(8) 0.0591(8) 0.0262(6) -0.0273(6) 0.0062(6) -0.0050(6)
O3W 0.0582(8) 0.0517(8) 0.0353(7) 0.0182(6) -0.0028(6) -0.0071(6)
O4W 0.1246(15) 0.0476(9) 0.0525(9) -0.0275(9) -0.0307(9) 0.0134(7)
O5W 0.0432(7) 0.0509(8) 0.0732(10) -0.0074(6) -0.0035(7) -0.0088(8)
O6W 0.0416(7) 0.0471(7) 0.0463(7) -0.0042(6) -0.0028(6) -0.0020(6)
O8W 0.0798(10) 0.0634(9) 0.0378(7) -0.0279(8) -0.0011(7) 0.0110(6)
O9W 0.0469(7) 0.0405(7) 0.0394(6) -0.0009(5) 0.0114(5) 0.0025(5)
O1 0.0660(8) 0.0324(6) 0.0328(6) -0.0123(6) 0.0125(6) 0.0013(5)
O2 0.0803(9) 0.0410(7) 0.0251(6) -0.0124(6) 0.0094(6) 0.0010(5)
O3 0.0427(6) 0.0301(5) 0.0249(5) -0.0046(5) 0.0043(4) 0.0023(4)
O4 0.0495(7) 0.0540(8) 0.0273(6) 0.0134(6) 0.0029(5) -0.0083(5)
O5 0.0358(6) 0.0416(6) 0.0301(5) 0.0069(5) 0.0036(5) -0.0046(5)
O6 0.0717(9) 0.0297(6) 0.0397(7) 0.0046(6) 0.0242(6) -0.0010(5)
O7 0.0603(8) 0.0402(6) 0.0267(6) -0.0024(6) 0.0106(5) -0.0011(5)
O8 0.0469(6) 0.0310(6) 0.0256(5) 0.0059(5) 0.0044(5) -0.0014(4)
O9 0.0496(7) 0.0512(7) 0.0343(6) -0.0068(6) 0.0044(5) 0.0146(5)
O10 0.0354(6) 0.0384(6) 0.0321(6) -0.0036(5) 0.0052(5) 0.0027(5)
C1 0.0371(8) 0.0327(8) 0.0271(7) -0.0041(6) 0.0018(6) 0.0024(6)
C2 0.0356(8) 0.0295(7) 0.0244(7) -0.0028(6) 0.0013(6) 0.0015(6)
C3 0.0486(9) 0.0329(8) 0.0220(7) -0.0004(7) 0.0056(6) -0.0030(6)
C4 0.0466(9) 0.0262(7) 0.0265(7) -0.0020(6) 0.0017(7) -0.0022(6)
C5 0.0309(7) 0.0288(7) 0.0236(7) -0.0013(6) 0.0004(6) 0.0046(6)
C6 0.0444(9) 0.0310(8) 0.0256(7) 0.0024(7) 0.0082(6) -0.0010(6)
C7 0.0442(9) 0.0269(7) 0.0295(8) -0.0002(6) 0.0059(7) -0.0003(6)
C8 0.0345(8) 0.0352(8) 0.0262(7) 0.0020(6) 0.0072(6) 0.0027(6)
C9 0.0554(11) 0.0512(11) 0.0419(10) -0.0143(9) 0.0171(9) 0.0054(8)
C10 0.0386(8) 0.0283(7) 0.0236(7) 0.0051(6) 0.0055(6) 0.0025(6)
C11 0.0366(8) 0.0330(8) 0.0283(7) -0.0005(6) 0.0024(6) -0.0005(6)
C12 0.0344(8) 0.0315(8) 0.0263(7) 0.0011(6) 0.0025(6) -0.0005(6)
C13 0.0518(10) 0.0337(8) 0.0263(7) 0.0024(7) 0.0084(7) 0.0046(6)
C14 0.0507(10) 0.0284(8) 0.0297(8) 0.0043(7) 0.0059(7) 0.0038(6)
C15 0.0329(7) 0.0310(8) 0.0255(7) 0.0024(6) 0.0003(6) -0.0022(6)
C16 0.0468(9) 0.0324(8) 0.0262(7) -0.0018(7) 0.0089(7) 0.0016(6)
C17 0.0453(9) 0.0270(7) 0.0305(8) -0.0020(7) 0.0065(7) 0.0014(6)
C18 0.0357(8) 0.0342(8) 0.0268(7) -0.0008(6) 0.0060(6) -0.0014(6)
C19 0.0558(11) 0.0512(11) 0.0409(10) 0.0180(9) 0.0140(8) -0.0042(8)
C20 0.0392(8) 0.0252(7) 0.0250(7) -0.0011(6) 0.0063(6) -0.0028(6)
O7W 0.0702(16) 0.0526(11) 0.0626(12) 0.0025(11) 0.0214(12) 0.0016(9)
O7W' 0.0702(16) 0.0526(11) 0.0626(12) 0.0025(11) 0.0214(12) 0.0016(9)

loop_
_atom_type_symbol
_atom_type_description
_atom_type_scat_dispersion_real
_atom_type_scat_dispersion_imag
_atom_type_scat_source
C C 0.0033 0.0016 'International Tables Vol C Tables 4.2.6.8 and 6.1.1.4'
H H 0.0000 0.0000 'International Tables Vol C Tables 4.2.6.8 and 6.1.1.4'
O O 0.0106 0.0060 'International Tables Vol C Tables 4.2.6.8 and 6.1.1.4'
Co Co 0.3494 0.9721 'International Tables Vol C Tables 4.2.6.8 and 6.1.1.4'

loop_
_geom_angle_atom_site_label_1
_geom_angle_atom_site_label_2
_geom_angle_atom_site_label_3
_geom_angle_site_symmetry_1
_geom_angle_site_symmetry_3
_geom_angle
_geom_angle_publ_flag
O2W Co1 O2W . 3_666 180.00(7) yes
O2W Co1 O3W . . 93.97(6) yes
O2W Co1 O3W 3_666 . 86.03(6) yes
O2W Co1 O3W . 3_666 86.03(6) yes
O2W Co1 O3W 3_666 3_666 93.97(6) yes
O3W Co1 O3W . 3_666 180.00(7) yes
O2W Co1 O1W . 3_666 93.01(5) yes
O2W Co1 O1W 3_666 3_666 86.99(5) yes
O3W Co1 O1W . 3_666 90.21(6) yes
O3W Co1 O1W 3_666 3_666 89.79(6) yes
O2W Co1 O1W . . 86.99(5) yes
O2W Co1 O1W 3_666 . 93.01(5) yes
O3W Co1 O1W . . 89.79(6) yes
O3W Co1 O1W 3_666 . 90.21(6) yes
O1W Co1 O1W 3_666 . 180.0 yes
O4W Co2 O4W 3_556 . 180.0 yes
O4W Co2 O5W 3_556 3_556 88.63(8) yes
O4W Co2 O5W . 3_556 91.37(8) yes
O4W Co2 O5W 3_556 . 91.37(8) yes
O4W Co2 O5W . . 88.63(8) yes
O5W Co2 O5W 3_556 . 180.00(10) yes
O4W Co2 O6W 3_556 . 88.21(7) yes
O4W Co2 O6W . . 91.79(7) yes
O5W Co2 O6W 3_556 . 89.92(6) yes
O5W Co2 O6W . . 90.08(6) yes
O4W Co2 O6W 3_556 3_556 91.79(7) yes
O4W Co2 O6W . 3_556 88.21(7) yes
O5W Co2 O6W 3_556 3_556 90.08(6) yes
O5W Co2 O6W . 3_556 89.92(6) yes
O6W Co2 O6W . 3_556 180.0 yes
Co1 O1W H1W1 . . 109.6(15) no
Co1 O1W H1W2 . . 119.3(15) no
H1W1 O1W H1W2 . . 109.4(14) no
Co1 O2W H2W1 . . 118.0(15) no
Co1 O2W H2W2 . . 124.4(15) no
H2W1 O2W H2W2 . . 117.4(16) no
Co1 O3W H3W1 . . 110.3(16) no
Co1 O3W H3W2 . . 120.1(16) no
H3W1 O3W H3W2 . . 114.0(15) no
Co2 O4W H4W1 . . 120(2) no
Co2 O4W H4W2 . . 125(2) no
H4W1 O4W H4W2 . . 114.3(17) no
Co2 O5W H5W1 . . 115.8(17) no
Co2 O5W H5W2 . . 122.1(17) no
H5W1 O5W H5W2 . . 114.5(16) no
Co2 O6W H6W1 . . 115.2(15) no
Co2 O6W H6W2 . . 121.3(16) no
H6W1 O6W H6W2 . . 113.6(15) no
H8W1 O8W H8W2 . . 112.7(16) no
H9W1 O9W H9W2 . . 107.7(13) no
C1 O1 H100 . . 110.3(17) no
C5 O3 C8 . . 119.30(12) no
C11 O6 H200 . . 110.5(19) no
C15 O8 C18 . . 119.00(12) no
O2 C1 O1 . . 123.00(14) no
O2 C1 C2 . . 122.22(14) no
O1 C1 C2 . . 114.78(13) no
C7 C2 C3 . . 119.01(14) no
C7 C2 C1 . . 121.98(14) no
C3 C2 C1 . . 119.00(14) no
C4 C3 C2 . . 120.74(14) no
C4 C3 H3 . . 119.6 no
C2 C3 H3 . . 119.6 no
C3 C4 C5 . . 119.66(14) no
C3 C4 H4 . . 120.2 no
C5 C4 H4 . . 120.2 no
O3 C5 C6 . . 124.78(13) no
O3 C5 C4 . . 114.85(13) no
C6 C5 C4 . . 120.37(13) no
C7 C6 C5 . . 119.21(14) no
C7 C6 H6 . . 120.4 no
C5 C6 H6 . . 120.4 no
C2 C7 C6 . . 120.99(14) no
C2 C7 H7 . . 119.5 no
C6 C7 H7 . . 119.5 no
O3 C8 C9 . . 105.35(13) no
O3 C8 C10 . . 111.66(12) no
C9 C8 C10 . . 108.84(14) no
O3 C8 H8 . . 110.3 no
C9 C8 H8 . . 110.3 no
C10 C8 H8 . . 110.3 no
C8 C9 H9A . . 109.5 no
C8 C9 H9B . . 109.5 no
H9A C9 H9B . . 109.5 no
C8 C9 H9C . . 109.5 no
H9A C9 H9C . . 109.5 no
H9B C9 H9C . . 109.5 no
O4 C10 O5 . . 124.87(15) no
O4 C10 C8 . . 117.27(13) no
O5 C10 C8 . . 117.82(13) no
O7 C11 O6 . . 122.07(15) no
O7 C11 C12 . . 123.63(15) no
O6 C11 C12 . . 114.29(13) no
C17 C12 C13 . . 119.01(14) no
C17 C12 C11 . . 121.60(14) no
C13 C12 C11 . . 119.39(14) no
C14 C13 C12 . . 120.82(15) no
C14 C13 H13 . . 119.6 no
C12 C13 H13 . . 119.6 no
C13 C14 C15 . . 119.76(15) no
C13 C14 H14 . . 120.1 no
C15 C14 H14 . . 120.1 no
O8 C15 C16 . . 124.68(14) no
O8 C15 C14 . . 114.97(13) no
C16 C15 C14 . . 120.33(14) no
C17 C16 C15 . . 119.17(14) no
C17 C16 H16 . . 120.4 no
C15 C16 H16 . . 120.4 no
C12 C17 C16 . . 120.90(15) no
C12 C17 H17 . . 119.5 no
C16 C17 H17 . . 119.5 no
O8 C18 C19 . . 105.54(13) no
O8 C18 C20 . . 111.37(12) no
C19 C18 C20 . . 109.63(13) no
O8 C18 H18 . . 110.1 no
C19 C18 H18 . . 110.1 no
C20 C18 H18 . . 110.1 no
C18 C19 H19A . . 109.5 no
C18 C19 H19B . . 109.5 no
H19A C19 H19B . . 109.5 no
C18 C19 H19C . . 109.5 no
H19A C19 H19C . . 109.5 no
H19B C19 H19C . . 109.5 no
O10 C20 O9 . . 124.40(15) no
O10 C20 C18 . . 118.80(13) no
O9 C20 C18 . . 116.78(13) no

loop_
_geom_bond_atom_site_label_1
_geom_bond_atom_site_label_2
_geom_bond_site_symmetry_2
_geom_bond_distance
_geom_bond_publ_flag
Co1 O2W . 2.0825(13) yes
Co1 O2W 3_666 2.0825(13) yes
Co1 O3W . 2.0888(13) yes
Co1 O3W 3_666 2.0888(13) yes
Co1 O1W 3_666 2.0897(12) yes
Co1 O1W . 2.0897(12) yes
Co2 O4W 3_556 2.0661(15) yes
Co2 O4W . 2.0661(15) yes
Co2 O5W 3_556 2.0710(14) yes
Co2 O5W . 2.0710(14) yes
Co2 O6W . 2.1042(14) yes
Co2 O6W 3_556 2.1042(14) yes
O1W H1W1 . 0.844(9) no
O1W H1W2 . 0.834(9) no
O2W H2W1 . 0.809(9) no
O2W H2W2 . 0.817(9) no
O3W H3W1 . 0.823(9) no
O3W H3W2 . 0.826(9) no
O4W H4W1 . 0.826(10) no
O4W H4W2 . 0.820(10) no
O5W H5W1 . 0.835(9) no
O5W H5W2 . 0.821(19) no
O6W H6W1 . 0.835(9) no
O6W H6W2 . 0.821(9) no
O8W H8W1 . 0.824(19) no
O8W H8W2 . 0.83(2) no
O9W H9W1 . 0.848(9) no
O9W H9W2 . 0.841(9) no
O1 C1 . 1.306(2) no
O1 H100 . 0.822(10) no
O2 C1 . 1.2239(19) no
O3 C5 . 1.3685(17) no
O3 C8 . 1.4310(18) no
O4 C10 . 1.2562(18) no
O5 C10 . 1.2565(18) no
O6 C11 . 1.313(2) no
O6 H200 . 0.807(10) no
O7 C11 . 1.2280(19) no
O8 C15 . 1.3674(18) no
O8 C18 . 1.4302(18) no
O9 C20 . 1.2607(18) no
O10 C20 . 1.2508(19) no
C1 C2 . 1.481(2) no
C2 C7 . 1.385(2) no
C2 C3 . 1.398(2) no
C3 C4 . 1.373(2) no
C3 H3 . 0.9300 no
C4 C5 . 1.394(2) no
C4 H4 . 0.9300 no
C5 C6 . 1.391(2) no
C6 C7 . 1.386(2) no
C6 H6 . 0.9300 no
C7 H7 . 0.9300 no
C8 C9 . 1.523(2) no
C8 C10 . 1.529(2) no
C8 H8 . 0.9800 no
C9 H9A . 0.9600 no
C9 H9B . 0.9600 no
C9 H9C . 0.9600 no
C11 C12 . 1.476(2) no
C12 C17 . 1.387(2) no
C12 C13 . 1.394(2) no
C13 C14 . 1.371(2) no
C13 H13 . 0.9300 no
C14 C15 . 1.394(2) no
C14 H14 . 0.9300 no
C15 C16 . 1.389(2) no
C16 C17 . 1.388(2) no
C16 H16 . 0.9300 no
C17 H17 . 0.9300 no
C18 C19 . 1.524(2) no
C18 C20 . 1.529(2) no
C18 H18 . 0.9800 no
C19 H19A . 0.9600 no
C19 H19B . 0.9600 no
C19 H19C . 0.9600 no

loop_
_geom_hbond_atom_site_label_D
_geom_hbond_atom_site_label_H
_geom_hbond_atom_site_label_A
_geom_hbond_site_symmetry_A
_geom_hbond_distance_DH
_geom_hbond_distance_HA
_geom_hbond_distance_DA
_geom_hbond_angle_DHA
_geom_hbond_publ_flag
O1W H1W1 O5 1_655 0.844(9) 1.802(10) 2.6404(18) 172(2) yes
O1W H1W2 O9 . 0.834(9) 2.064(12) 2.8566(18) 158.5(18) yes
O2W H2W1 O9W . 0.809(9) 1.935(11) 2.7277(18) 166(2) yes
O2W H2W2 O2 2_556 0.817(9) 1.946(11) 2.7405(17) 164(2) yes
O3W H3W1 O4 3_566 0.823(9) 1.972(10) 2.7921(18) 174(2) yes
O3W H3W2 O8W 2_556 0.826(9) 1.969(9) 2.790(2) 172(2) yes
O4W H4W1 O7 2_546 0.826(10) 1.958(10) 2.782(2) 176(3) yes
O4W H4W2 O9W 1_445 0.820(10) 2.003(12) 2.778(2) 157(3) yes
O6W H6W1 O10 . 0.835(9) 1.841(10) 2.6740(19) 175(2) yes
O6W H6W2 O4 . 0.821(9) 2.378(15) 3.1094(19) 148.7(19) yes
O8W H8W1 O2 . 0.824(19) 2.00(2) 2.821(2) 171(2) yes
O8W H8W2 O7 . 0.83(2) 1.963(10) 2.7860(19) 170(3) yes
O9W H9W1 O9 3_666 0.848(9) 1.911(10) 2.7497(19) 169(2) yes
O9W H9W2 O4 3_666 0.841(9) 1.924(10) 2.7531(18) 168(2) yes
O1 H100 O5 2_446 0.822(10) 1.829(10) 2.6452(16) 172(3) yes
O6 H200 O10 2_556 0.807(10) 1.851(11) 2.6485(16) 170(3) yes

loop_
_geom_torsion_atom_site_label_1
_geom_torsion_atom_site_label_2
_geom_torsion_atom_site_label_3
_geom_torsion_atom_site_label_4
_geom_torsion
_geom_torsion_publ_flag
O2 C1 C2 C7 168.80(16) no
O1 C1 C2 C7 -10.8(2) no
O2 C1 C2 C3 -10.0(2) no
O1 C1 C2 C3 170.33(15) no
C7 C2 C3 C4 -1.0(2) no
C1 C2 C3 C4 177.88(15) no
C2 C3 C4 C5 -0.1(2) no
C8 O3 C5 C6 11.9(2) no
C8 O3 C5 C4 -168.78(13) no
C3 C4 C5 O3 -178.21(14) no
C3 C4 C5 C6 1.2(2) no
O3 C5 C6 C7 178.17(14) no
C4 C5 C6 C7 -1.1(2) no
C3 C2 C7 C6 1.0(2) no
C1 C2 C7 C6 -177.82(15) no
C5 C6 C7 C2 0.0(2) no
C5 O3 C8 C9 -174.08(14) no
C5 O3 C8 C10 67.93(17) no
O3 C8 C10 O4 -161.32(13) no
C9 C8 C10 O4 82.80(18) no
O3 C8 C10 O5 20.78(19) no
C9 C8 C10 O5 -95.10(17) no
O7 C11 C12 C17 -179.34(16) no
O6 C11 C12 C17 0.5(2) no
O7 C11 C12 C13 1.2(2) no
O6 C11 C12 C13 -178.97(16) no
C17 C12 C13 C14 0.2(3) no
C11 C12 C13 C14 179.71(15) no
C12 C13 C14 C15 0.1(3) no
C18 O8 C15 C16 -9.1(2) no
C18 O8 C15 C14 172.03(13) no
C13 C14 C15 O8 178.66(15) no
C13 C14 C15 C16 -0.3(2) no
O8 C15 C16 C17 -178.73(14) no
C14 C15 C16 C17 0.1(2) no
C13 C12 C17 C16 -0.4(2) no
C11 C12 C17 C16 -179.88(15) no
C15 C16 C17 C12 0.2(2) no
C15 O8 C18 C19 171.94(14) no
C15 O8 C18 C20 -69.16(17) no
O8 C18 C20 O10 -22.72(19) no
C19 C18 C20 O10 93.70(17) no
O8 C18 C20 O9 158.94(13) no
C19 C18 C20 O9 -84.63(18) no
